data_1510740
loop_
_publ_author_name
'Wu, K.-C.'
'Zeng, W.-I.'
'Chen, C.-T.'
'Wu, B.-C.'
'Yu, L.-H.'
'Wang, Y.-B.'

_publ_section_title
;
 Design and synthesis of an ultraviolet-transparent nonlinear optical
 crystal Sr2 Be2 B2 O7
;
_journal_name_full 'Nature (London)'
_journal_page_first 322
_journal_page_last 324
_journal_paper_doi 10.1038/373322a0
_journal_volume 373
_journal_year 1995
_chemical_formula_sum 'B2 Be2 O7 Sr2'
_chemical_name_systematic 'Sr2 (Be2 B2 O7)'
_space_group_IT_number 188
_symmetry_space_group_name_Hall 'P -6c 2'
_symmetry_space_group_name_H-M 'P -6 c 2'
_cell_angle_alpha 90
_cell_angle_beta 90
_cell_angle_gamma 120
_cell_formula_units_Z 2
_cell_length_a 4.683
_cell_length_b 4.683
_cell_length_c 15.311
_cell_volume 290.792
_citation_journal_id_ASTM NATUAS
_cod_data_source_file boron_23.cif
_cod_data_source_block B2Be2O7Sr2
_cod_original_cell_volume 290.7921
_cod_database_code 1510740

loop_
_symmetry_equiv_pos_as_xyz
x,y,z
-x+y,-x,-z+1/2
-y,x-y,z
x,y,-z+1/2
-x+y,-x,z
-y,x-y,-z+1/2
-y,-x,-z
-x+y,y,z+1/2
x,x-y,-z
-y,-x,z+1/2
-x+y,y,-z
x,x-y,z+1/2

loop_
_atom_site_label
_atom_site_type_symbol
_atom_site_fract_x
_atom_site_fract_y
_atom_site_fract_z
_atom_site_occupancy
_atom_site_U_iso_or_equiv
Sr1 Sr+2 0 0 0 1 0.0
O2 O-2 0.6289 0.0221 0.1382 1 0.0
Be1 Be+2 0.3333 0.6667 0.1066 1 0.0
Sr2 Sr+2 0 0 0.25 1 0.0
O1 O-2 0.3333 0.6667 0 1 0.0
B1 B+3 0.6667 0.3333 0.1279 1 0.0
